data_7719568
loop_
_publ_author_name
'Qin, Si-Mei'
'Xu, Yue'
'Huang, Xiao-Mei'
'Tan, Ming-Xiong'
'Wei, Qing-Min'
'Luo, Zhi-Hui'
'Liang, Hong'
'Qin, Qi-Pin'

_publ_section_title
;
 Three novel dinuclear calcium(II) complexes with
 5,7-dihalo-8-quinolinolato showing potent anticancer activity.
;
_journal_issue 36
_journal_name_full 'Dalton transactions (Cambridge, England : 2003)'
_journal_page_first 13730
_journal_page_last 13737
_journal_paper_doi 10.1039/d5dt01456e
_journal_volume 54
_journal_year 2025
_chemical_formula_sum 'C60 H28 Ca2 Cl6 I4 N8 O4'
_chemical_formula_weight 1725.36
_space_group_IT_number 14
_space_group_name_Hall '-P 2yn'
_space_group_name_H-M_alt 'P 1 21/n 1'
_symmetry_cell_setting monoclinic
_symmetry_space_group_name_Hall '-P 2yn'
_symmetry_space_group_name_H-M 'P 1 21/n 1'
_atom_sites_solution_hydrogens geom
_atom_sites_solution_primary direct
_atom_sites_solution_secondary difmap
_audit_creation_method SHELXL-97
_audit_update_record
;
2025-06-19 deposited with the CCDC.	2025-08-13 downloaded from the CCDC.
;
_cell_angle_alpha 90.00
_cell_angle_beta 95.2680(10)
_cell_angle_gamma 90.00
_cell_formula_units_Z 2
_cell_length_a 10.4867(3)
_cell_length_b 13.8649(3)
_cell_length_c 20.4304(6)
_cell_measurement_reflns_used 9899
_cell_measurement_temperature 150(2)
_cell_measurement_theta_max 26.207
_cell_measurement_theta_min 2.272
_cell_volume 2957.97(14)
_computing_cell_refinement 'Bruker SMART'
_computing_data_collection 'Bruker SMART'
_computing_data_reduction 'Bruker SAINT'
_computing_molecular_graphics 'Bruker SHELXTL'
_computing_publication_material 'Bruker SHELXTL'
_computing_structure_refinement 'SHELXL-97 (Sheldrick, 1997)'
_computing_structure_solution 'SHELXS-97 (Sheldrick, 1990)'
_diffrn_ambient_temperature 150(2)
_diffrn_measured_fraction_theta_full 0.995
_diffrn_measured_fraction_theta_max 0.995
_diffrn_measurement_device_type 'CCD area detector'
_diffrn_measurement_method 'phi and omega scans'
_diffrn_radiation_monochromator graphite
_diffrn_radiation_source 'fine-focus sealed tube'
_diffrn_radiation_type MoK\a
_diffrn_radiation_wavelength 0.71073
_diffrn_reflns_av_R_equivalents 0.0592
_diffrn_reflns_av_sigmaI/netI 0.0242
_diffrn_reflns_limit_h_max 12
_diffrn_reflns_limit_h_min -12
_diffrn_reflns_limit_k_max 16
_diffrn_reflns_limit_k_min -16
_diffrn_reflns_limit_l_max 24
_diffrn_reflns_limit_l_min -24
_diffrn_reflns_number 61451
_diffrn_reflns_theta_full 25.00
_diffrn_reflns_theta_max 25.00
_diffrn_reflns_theta_min 2.11
_exptl_absorpt_coefficient_mu 2.607
_exptl_absorpt_correction_T_max 0.549
_exptl_absorpt_correction_T_min 0.462
_exptl_absorpt_correction_type multi-scan
_exptl_absorpt_process_details
;
SADABS-2016/2 (Bruker,2016/2) was used for absorption correction.
wR2(int) was 0.0818 before and 0.0653 after correction.
The Ratio of minimum to maximum transmission is 0.3768.
The \l/2 correction factor is Not present.
;
_exptl_crystal_colour yellow
_exptl_crystal_density_diffrn 1.937
_exptl_crystal_density_method 'not measured'
_exptl_crystal_description BLOCK
_exptl_crystal_F_000 1660
_exptl_crystal_size_max 0.29
_exptl_crystal_size_mid 0.25
_exptl_crystal_size_min 0.24
_refine_diff_density_max 0.957
_refine_diff_density_min -1.077
_refine_diff_density_rms 0.202
_refine_ls_extinction_method none
_refine_ls_goodness_of_fit_ref 1.009
_refine_ls_hydrogen_treatment mixed
_refine_ls_matrix_type full
_refine_ls_number_parameters 408
_refine_ls_number_reflns 5186
_refine_ls_number_restraints 24
_refine_ls_restrained_S_all 1.010
_refine_ls_R_factor_all 0.0729
_refine_ls_R_factor_gt 0.0661
_refine_ls_shift/su_max 0.000
_refine_ls_shift/su_mean 0.000
_refine_ls_structure_factor_coef Fsqd
_refine_ls_weighting_details 'calc w=1/[\s^2^(Fo^2^)+(0.0839P)^2^+39.5144P] where P=(Fo^2^+2Fc^2^)/3'
_refine_ls_weighting_scheme calc
_refine_ls_wR_factor_gt 0.1707
_refine_ls_wR_factor_ref 0.1808
_reflns_number_gt 4679
_reflns_number_total 5186
_reflns_threshold_expression >2sigma(I)
_cod_data_source_file d5dt01456e2.cif
_cod_data_source_block eh51
_cod_depositor_comments
;
The following automatic conversions were performed:

data item '_symmetry_cell_setting' value 'Monoclinic' was changed to
'monoclinic' in accordance with the
/home/data/users/saulius/crontab/automatic-downloads/current/RSC/lib/dictionaries/cif_core.dic
dictionary named 'cif_core.dic' version 2.4.2 last updated on
2011-04-26.

Automatic conversion script
Id: cif_fix_values 8170 2020-07-09 18:12:32Z antanas 
;
_cod_original_sg_symbol_H-M 'P2(1)/n  '
_cod_database_code 7719568

loop_
_symmetry_equiv_pos_as_xyz
'x, y, z'
'-x+1/2, y+1/2, -z+1/2'
'-x, -y, -z'
'x-1/2, -y-1/2, z-1/2'

loop_
_atom_site_label
_atom_site_type_symbol
_atom_site_fract_x
_atom_site_fract_y
_atom_site_fract_z
_atom_site_U_iso_or_equiv
_atom_site_adp_type
_atom_site_occupancy
_atom_site_symmetry_multiplicity
_atom_site_calc_flag
_atom_site_refinement_flags
_atom_site_disorder_assembly
_atom_site_disorder_group
I2 I 0.87868(6) 1.02870(5) 0.63106(3) 0.0497(2) Uani 1 1 d . . .
Ca1 Ca 0.56693(16) 0.87867(12) 0.50993(9) 0.0357(4) Uani 1 1 d . . .
Cl2 Cl 0.5776(3) 1.0678(2) 0.84657(12) 0.0549(6) Uani 1 1 d . . .
Cl1 Cl 0.6496(3) 0.38743(17) 0.38882(15) 0.0578(7) Uani 1 1 d . . .
Cl3 Cl 0.5004(17) 0.7980(12) 0.8539(8) 0.070(5) Uani 0.190(8) 1 d P . 2
Cl3' Cl 0.1654(3) 0.8407(2) 0.79405(15) 0.0548(10) Uani 0.810(8) 1 d P . 1
O1 O 0.7348(6) 0.7773(4) 0.5003(3) 0.0417(14) Uani 1 1 d . . .
O2 O 0.5913(5) 1.0362(4) 0.5588(3) 0.0371(13) Uani 1 1 d . . .
N1 N 0.4910(7) 0.7208(5) 0.4607(4) 0.0390(17) Uani 1 1 d . . .
C2 C 0.8147(8) 0.6275(6) 0.4633(4) 0.0365(19) Uani 1 1 d . . .
C11 C 0.6994(8) 1.0439(6) 0.6674(4) 0.0368(19) Uani 1 1 d . . .
C12 C 0.6954(9) 1.0504(6) 0.7349(5) 0.041(2) Uani 1 1 d . . .
H12 H 0.7726 1.0482 0.7631 0.049 Uiso 1 1 calc R . .
N3 N 0.6050(8) 0.8174(5) 0.6290(4) 0.0453(19) Uani 1 1 d . . .
C1 C 0.7164(8) 0.6930(6) 0.4750(4) 0.0332(18) Uani 1 1 d . . .
N2 N 0.3686(7) 1.0868(5) 0.6072(4) 0.0359(16) Uani 1 1 d . . .
C19 C 0.7228(11) 0.7946(7) 0.6572(6) 0.057(3) Uani 1 1 d U . .
H19 H 0.7911 0.7861 0.6302 0.068 Uiso 1 1 calc R . .
C13 C 0.5812(9) 1.0600(7) 0.7608(5) 0.042(2) Uani 1 1 d . . .
C5 C 0.5652(9) 0.5642(6) 0.4284(4) 0.0376(19) Uani 1 1 d . . .
C7 C 0.3732(8) 0.6923(7) 0.4426(5) 0.045(2) Uani 1 1 d . . .
H7 H 0.3057 0.7370 0.4469 0.054 Uiso 1 1 calc R . .
C6 C 0.5872(8) 0.6559(6) 0.4539(4) 0.0372(19) Uani 1 1 d . . .
C29 C 0.1406(9) 0.8754(7) 0.5794(5) 0.050(2) Uani 1 1 d . . .
H29 H 0.0585 0.8855 0.5568 0.060 Uiso 1 1 calc R . .
N4 N 0.3669(7) 0.8609(5) 0.5727(4) 0.0357(15) Uani 1 1 d . . .
C3 C 0.7930(9) 0.5358(7) 0.4372(5) 0.042(2) Uani 1 1 d . . .
H3 H 0.8636 0.4951 0.4307 0.051 Uiso 1 1 calc R . .
C23 C 0.5100(10) 0.8248(6) 0.6692(5) 0.045(2) Uani 1 1 d . . .
C18 C 0.3446(9) 1.0850(6) 0.7421(5) 0.041(2) Uani 1 1 d . . .
H18 H 0.3335 1.0839 0.7877 0.049 Uiso 1 1 calc R . .
C10 C 0.5913(8) 1.0486(6) 0.6222(4) 0.0346(18) Uani 1 1 d . . .
C15 C 0.4727(8) 1.0687(6) 0.6513(4) 0.0344(18) Uani 1 1 d . . .
C8 C 0.3406(9) 0.6008(8) 0.4175(5) 0.053(3) Uani 1 1 d . . .
H8A H 0.2538 0.5839 0.4056 0.064 Uiso 1 1 calc R . .
C14 C 0.4667(8) 1.0718(6) 0.7209(5) 0.0379(19) Uani 1 1 d . . .
C4 C 0.6735(10) 0.5042(6) 0.4210(5) 0.041(2) Uani 1 1 d . . .
C28 C 0.1542(10) 0.8591(7) 0.6463(5) 0.047(2) Uani 1 1 d . . .
H28 H 0.0814 0.8574 0.6707 0.057 Uiso 1 1 calc R . .
C16 C 0.2575(9) 1.1013(6) 0.6313(5) 0.042(2) Uani 1 1 d . . .
H16 H 0.1846 1.1135 0.6013 0.050 Uiso 1 1 calc R . .
C9 C 0.4375(9) 0.5361(7) 0.4107(5) 0.045(2) Uani 1 1 d . . .
H9A H 0.4188 0.4731 0.3943 0.053 Uiso 1 1 calc R . .
C24 C 0.3819(9) 0.8441(6) 0.6396(4) 0.041(2) Uani 1 1 d . . .
C25 C 0.2764(10) 0.8452(6) 0.6772(5) 0.045(2) Uani 1 1 d . . .
C30 C 0.2511(8) 0.8765(6) 0.5458(5) 0.041(2) Uani 1 1 d . . .
H30 H 0.2410 0.8895 0.5000 0.050 Uiso 1 1 calc R . .
C17 C 0.2414(8) 1.0996(6) 0.6975(5) 0.042(2) Uani 1 1 d . . .
H17 H 0.1587 1.1086 0.7120 0.051 Uiso 1 1 calc R . .
C27 C 0.4192(14) 0.8171(7) 0.7766(6) 0.062(3) Uani 1 1 d . . .
C22 C 0.5235(12) 0.8093(7) 0.7379(5) 0.055(3) Uani 1 1 d . . .
C26 C 0.3012(13) 0.8327(7) 0.7466(5) 0.057(3) Uani 1 1 d . . .
C20 C 0.7464(13) 0.7831(8) 0.7266(6) 0.067(3) Uani 1 1 d U . .
H20 H 0.8309 0.7699 0.7454 0.080 Uiso 1 1 calc R . .
C21 C 0.6506(13) 0.7906(8) 0.7659(6) 0.064(3) Uani 1 1 d U . .
H21 H 0.6677 0.7834 0.8121 0.077 Uiso 1 1 calc R . .
I1 I 1.008(2) 0.6887(13) 0.4659(9) 0.039(4) Uani 0.095(4) 1 d PU . 4
I1' I 0.9997(7) 0.6720(6) 0.5007(3) 0.0666(17) Uani 0.405(4) 1 d P . 3
I1'' I 1.0030(4) 0.6772(3) 0.48051(18) 0.0299(7) Uani 0.50 1 d P . .

loop_
_atom_site_aniso_label
_atom_site_aniso_U_11
_atom_site_aniso_U_22
_atom_site_aniso_U_33
_atom_site_aniso_U_23
_atom_site_aniso_U_13
_atom_site_aniso_U_12
I2 0.0284(3) 0.0630(4) 0.0571(4) -0.0033(3) -0.0003(3) 0.0064(3)
Ca1 0.0294(8) 0.0308(8) 0.0459(10) -0.0094(7) -0.0021(7) 0.0067(7)
Cl2 0.0607(15) 0.0621(15) 0.0415(12) 0.0041(11) 0.0017(11) -0.0041(12)
Cl1 0.0681(16) 0.0317(11) 0.0756(17) -0.0157(11) 0.0164(13) -0.0008(11)
Cl3 0.077(11) 0.065(10) 0.072(10) -0.009(8) 0.023(8) -0.005(8)
Cl3' 0.069(2) 0.0508(18) 0.0478(18) -0.0028(13) 0.0227(15) 0.0018(15)
O1 0.032(3) 0.030(3) 0.062(4) -0.008(3) -0.004(3) 0.004(2)
O2 0.026(3) 0.040(3) 0.045(3) -0.015(3) 0.000(2) 0.002(2)
N1 0.035(4) 0.038(4) 0.044(4) -0.011(3) 0.004(3) 0.006(3)
C2 0.031(4) 0.034(4) 0.045(5) 0.001(4) 0.005(4) 0.005(3)
C11 0.029(4) 0.032(4) 0.048(5) -0.006(4) 0.000(4) 0.002(3)
C12 0.039(5) 0.036(5) 0.046(5) 0.004(4) -0.009(4) -0.006(4)
N3 0.048(5) 0.026(4) 0.059(5) -0.004(3) -0.011(4) -0.001(3)
C1 0.032(4) 0.030(4) 0.038(4) 0.004(3) 0.003(3) 0.006(3)
N2 0.030(4) 0.032(4) 0.046(4) -0.009(3) 0.005(3) 0.006(3)
C19 0.052(5) 0.038(5) 0.076(6) -0.004(5) -0.010(5) 0.007(4)
C13 0.044(5) 0.039(5) 0.044(5) -0.004(4) 0.002(4) -0.003(4)
C5 0.041(5) 0.035(5) 0.038(5) -0.002(4) 0.012(4) 0.002(4)
C7 0.026(4) 0.052(6) 0.058(6) -0.016(5) 0.005(4) 0.001(4)
C6 0.034(4) 0.034(4) 0.042(5) 0.002(4) -0.001(4) 0.002(4)
C29 0.039(5) 0.049(6) 0.062(6) -0.018(5) 0.007(4) 0.001(4)
N4 0.036(4) 0.031(4) 0.041(4) -0.003(3) 0.005(3) -0.001(3)
C3 0.045(5) 0.034(5) 0.049(5) 0.002(4) 0.010(4) 0.007(4)
C23 0.053(6) 0.027(4) 0.052(6) -0.001(4) -0.008(5) -0.002(4)
C18 0.047(5) 0.032(4) 0.046(5) -0.010(4) 0.015(4) -0.001(4)
C10 0.029(4) 0.023(4) 0.052(5) -0.008(4) 0.001(4) 0.004(3)
C15 0.037(4) 0.023(4) 0.042(5) -0.007(3) 0.004(4) -0.003(3)
C8 0.036(5) 0.056(6) 0.068(7) -0.011(5) 0.009(5) -0.008(4)
C14 0.036(4) 0.025(4) 0.053(5) -0.008(4) 0.003(4) 0.002(3)
C4 0.051(6) 0.026(4) 0.047(5) -0.007(4) 0.006(4) 0.008(4)
C28 0.052(6) 0.035(5) 0.056(6) -0.009(4) 0.017(5) 0.001(4)
C16 0.037(5) 0.035(5) 0.052(5) -0.010(4) -0.007(4) 0.010(4)
C9 0.044(5) 0.041(5) 0.049(5) -0.018(4) 0.007(4) -0.005(4)
C24 0.057(6) 0.023(4) 0.043(5) -0.005(4) -0.003(4) 0.004(4)
C25 0.062(6) 0.027(4) 0.048(5) 0.001(4) 0.017(5) -0.011(4)
C30 0.038(5) 0.035(5) 0.052(5) -0.014(4) 0.006(4) -0.001(4)
C17 0.032(4) 0.036(5) 0.061(6) -0.013(4) 0.009(4) 0.002(4)
C27 0.101(10) 0.032(5) 0.050(6) 0.004(4) -0.003(6) -0.007(6)
C22 0.082(8) 0.027(5) 0.053(6) 0.001(4) -0.018(6) 0.001(5)
C26 0.093(9) 0.033(5) 0.045(6) 0.001(4) 0.008(6) -0.003(5)
C20 0.077(7) 0.040(5) 0.076(6) 0.003(5) -0.027(6) -0.007(5)
C21 0.077(7) 0.044(5) 0.068(6) 0.005(5) -0.014(5) -0.003(5)
I1 0.039(4) 0.039(4) 0.039(4) 0.0002(10) 0.0036(11) 0.0001(10)
I1' 0.0381(14) 0.0502(16) 0.109(5) 0.017(3) -0.004(3) 0.0057(11)
I1'' 0.0249(10) 0.0386(17) 0.0262(16) 0.0015(14) 0.0019(13) 0.0059(10)

loop_
_atom_type_symbol
_atom_type_description
_atom_type_scat_dispersion_real
_atom_type_scat_dispersion_imag
_atom_type_scat_source
C C 0.0033 0.0016 'International Tables Vol C Tables 4.2.6.8 and 6.1.1.4'
H H 0.0000 0.0000 'International Tables Vol C Tables 4.2.6.8 and 6.1.1.4'
Ca Ca 0.2262 0.3064 'International Tables Vol C Tables 4.2.6.8 and 6.1.1.4'
Cl Cl 0.1484 0.1585 'International Tables Vol C Tables 4.2.6.8 and 6.1.1.4'
I I -0.4742 1.8119 'International Tables Vol C Tables 4.2.6.8 and 6.1.1.4'
N N 0.0061 0.0033 'International Tables Vol C Tables 4.2.6.8 and 6.1.1.4'
O O 0.0106 0.0060 'International Tables Vol C Tables 4.2.6.8 and 6.1.1.4'

loop_
_geom_angle_atom_site_label_1
_geom_angle_atom_site_label_2
_geom_angle_atom_site_label_3
_geom_angle
_geom_angle_site_symmetry_1
_geom_angle_site_symmetry_3
_geom_angle_publ_flag
O1 Ca1 O2 139.2(2) . 3_676 ?
O1 Ca1 O2 122.9(2) . . ?
O2 Ca1 O2 80.6(2) 3_676 . ?
O1 Ca1 N1 69.2(2) . . ?
O2 Ca1 N1 91.0(2) 3_676 . ?
O2 Ca1 N1 167.6(2) . . ?
O1 Ca1 N4 131.1(2) . . ?
O2 Ca1 N4 77.6(2) 3_676 . ?
O2 Ca1 N4 86.6(2) . . ?
N1 Ca1 N4 82.7(2) . . ?
O1 Ca1 N3 79.9(3) . . ?
O2 Ca1 N3 139.4(2) 3_676 . ?
O2 Ca1 N3 84.6(2) . . ?
N1 Ca1 N3 96.2(2) . . ?
N4 Ca1 N3 63.8(3) . . ?
O1 Ca1 N2 76.4(2) . 3_676 ?
O2 Ca1 N2 65.9(2) 3_676 3_676 ?
O2 Ca1 N2 100.9(2) . 3_676 ?
N1 Ca1 N2 83.7(2) . 3_676 ?
N4 Ca1 N2 140.7(2) . 3_676 ?
N3 Ca1 N2 154.6(3) . 3_676 ?
O1 Ca1 C10 117.9(2) . 3_676 ?
O2 Ca1 C10 21.3(2) 3_676 3_676 ?
O2 Ca1 C10 95.2(2) . 3_676 ?
N1 Ca1 C10 79.4(2) . 3_676 ?
N4 Ca1 C10 93.9(2) . 3_676 ?
N3 Ca1 C10 157.7(3) . 3_676 ?
N2 Ca1 C10 47.3(2) 3_676 3_676 ?
O1 Ca1 Ca1 148.40(19) . 3_676 ?
O2 Ca1 Ca1 40.50(14) 3_676 3_676 ?
O2 Ca1 Ca1 40.10(14) . 3_676 ?
N1 Ca1 Ca1 130.88(19) . 3_676 ?
N4 Ca1 Ca1 79.67(17) . 3_676 ?
N3 Ca1 Ca1 115.69(19) . 3_676 ?
N2 Ca1 Ca1 81.81(16) 3_676 3_676 ?
C10 Ca1 Ca1 56.75(15) 3_676 3_676 ?
C27 Cl3 I1'' 146.9(10) . 4_576 ?
C1 O1 Ca1 120.5(5) . . ?
C10 O2 Ca1 117.1(5) . 3_676 ?
C10 O2 Ca1 121.4(5) . . ?
Ca1 O2 Ca1 99.4(2) 3_676 . ?
C7 N1 C6 117.1(8) . . ?
C7 N1 Ca1 129.0(6) . . ?
C6 N1 Ca1 113.9(6) . . ?
C3 C2 C1 123.9(8) . . ?
C3 C2 I1'' 119.0(6) . . ?
C1 C2 I1'' 116.9(6) . . ?
C3 C2 I1' 121.3(7) . . ?
C1 C2 I1' 114.3(7) . . ?
I1'' C2 I1' 11.56(19) . . ?
C3 C2 I1 118.8(8) . . ?
C1 C2 I1 115.8(8) . . ?
I1'' C2 I1 8.8(4) . . ?
I1' C2 I1 20.2(5) . . ?
C12 C11 C10 123.9(8) . . ?
C12 C11 I2 118.0(6) . . ?
C10 C11 I2 118.1(7) . . ?
C13 C12 C11 120.1(8) . . ?
C13 C12 H12 120.0 . . ?
C11 C12 H12 120.0 . . ?
C23 N3 C19 117.1(9) . . ?
C23 N3 Ca1 119.3(6) . . ?
C19 N3 Ca1 122.4(8) . . ?
O1 C1 C2 124.7(8) . . ?
O1 C1 C6 122.3(7) . . ?
C2 C1 C6 113.0(8) . . ?
C16 N2 C15 117.2(8) . . ?
C16 N2 Ca1 129.1(6) . 3_676 ?
C15 N2 Ca1 112.4(5) . 3_676 ?
N3 C19 C20 121.2(12) . . ?
N3 C19 H19 119.4 . . ?
C20 C19 H19 119.4 . . ?
C12 C13 C14 121.7(9) . . ?
C12 C13 Cl2 119.6(7) . . ?
C14 C13 Cl2 118.5(7) . . ?
C6 C5 C9 118.1(8) . . ?
C6 C5 C4 117.9(8) . . ?
C9 C5 C4 123.9(8) . . ?
N1 C7 C8 124.5(9) . . ?
N1 C7 H7 117.8 . . ?
C8 C7 H7 117.8 . . ?
N1 C6 C5 122.9(8) . . ?
N1 C6 C1 114.0(7) . . ?
C5 C6 C1 123.2(8) . . ?
C28 C29 C30 118.2(10) . . ?
C28 C29 H29 120.9 . . ?
C30 C29 H29 120.9 . . ?
C30 N4 C24 117.6(8) . . ?
C30 N4 Ca1 123.0(6) . . ?
C24 N4 Ca1 119.1(6) . . ?
C4 C3 C2 120.7(8) . . ?
C4 C3 H3 119.6 . . ?
C2 C3 H3 119.6 . . ?
N3 C23 C22 125.4(10) . . ?
N3 C23 C24 117.9(9) . . ?
C22 C23 C24 116.6(10) . . ?
C17 C18 C14 120.3(9) . . ?
C17 C18 H18 119.9 . . ?
C14 C18 H18 119.9 . . ?
O2 C10 C11 125.2(8) . . ?
O2 C10 C15 120.6(7) . . ?
C11 C10 C15 114.3(8) . . ?
O2 C10 Ca1 41.6(4) . 3_676 ?
C11 C10 Ca1 154.1(6) . 3_676 ?
C15 C10 Ca1 83.6(5) . 3_676 ?
N2 C15 C14 122.8(8) . . ?
N2 C15 C10 115.1(7) . . ?
C14 C15 C10 122.0(8) . . ?
C9 C8 C7 118.1(9) . . ?
C9 C8 H8A 120.9 . . ?
C7 C8 H8A 120.9 . . ?
C13 C14 C18 126.6(9) . . ?
C13 C14 C15 117.5(8) . . ?
C18 C14 C15 115.8(8) . . ?
C3 C4 C5 121.2(8) . . ?
C3 C4 Cl1 119.5(7) . . ?
C5 C4 Cl1 119.3(7) . . ?
C29 C28 C25 118.8(9) . . ?
C29 C28 H28 120.6 . . ?
C25 C28 H28 120.6 . . ?
N2 C16 C17 123.7(8) . . ?
N2 C16 H16 118.1 . . ?
C17 C16 H16 118.1 . . ?
C8 C9 C5 119.3(9) . . ?
C8 C9 H9A 120.4 . . ?
C5 C9 H9A 120.4 . . ?
N4 C24 C25 121.1(9) . . ?
N4 C24 C23 117.5(9) . . ?
C25 C24 C23 121.4(9) . . ?
C28 C25 C24 119.4(9) . . ?
C28 C25 C26 123.1(10) . . ?
C24 C25 C26 117.5(10) . . ?
N4 C30 C29 124.8(9) . . ?
N4 C30 H30 117.6 . . ?
C29 C30 H30 117.6 . . ?
C18 C17 C16 119.8(8) . . ?
C18 C17 H17 120.1 . . ?
C16 C17 H17 120.1 . . ?
C26 C27 C22 119.0(10) . . ?
C26 C27 Cl3 142.0(12) . . ?
C22 C27 Cl3 99.0(10) . . ?
C27 C22 C23 122.2(10) . . ?
C27 C22 C21 122.3(11) . . ?
C23 C22 C21 115.5(12) . . ?
C27 C26 C25 123.2(11) . . ?
C27 C26 Cl3' 120.3(9) . . ?
C25 C26 Cl3' 116.5(9) . . ?
C21 C20 C19 120.9(12) . . ?
C21 C20 H20 119.6 . . ?
C19 C20 H20 119.6 . . ?
C20 C21 C22 119.8(12) . . ?
C20 C21 H21 120.1 . . ?
C22 C21 H21 120.1 . . ?
C2 I1'' Cl3 87.3(5) . 4_675 ?

loop_
_geom_bond_atom_site_label_1
_geom_bond_atom_site_label_2
_geom_bond_distance
_geom_bond_site_symmetry_2
_geom_bond_publ_flag
I2 C11 2.094(9) . ?
Ca1 O1 2.275(6) . ?
Ca1 O2 2.385(6) 3_676 ?
Ca1 O2 2.405(6) . ?
Ca1 N1 2.508(8) . ?
Ca1 N4 2.569(7) . ?
Ca1 N3 2.574(9) . ?
Ca1 N2 2.590(8) 3_676 ?
Ca1 C10 3.199(9) 3_676 ?
Ca1 Ca1 3.654(3) 3_676 ?
Cl2 C13 1.760(10) . ?
Cl1 C4 1.756(9) . ?
Cl3 C27 1.74(2) . ?
Cl3 I1'' 2.607(17) 4_576 ?
Cl3' C26 1.798(13) . ?
O1 C1 1.285(10) . ?
O2 C10 1.306(11) . ?
O2 Ca1 2.385(6) 3_676 ?
N1 C7 1.317(11) . ?
N1 C6 1.369(11) . ?
C2 C3 1.390(13) . ?
C2 C1 1.410(12) . ?
C2 I1'' 2.091(10) . ?
C2 I1' 2.111(12) . ?
C2 I1 2.19(2) . ?
C11 C12 1.387(13) . ?
C11 C10 1.396(12) . ?
C12 C13 1.359(13) . ?
C12 H12 0.9500 . ?
N3 C23 1.350(14) . ?
N3 C19 1.352(13) . ?
C1 C6 1.476(12) . ?
N2 C16 1.321(11) . ?
N2 C15 1.374(11) . ?
N2 Ca1 2.590(8) 3_676 ?
C19 C20 1.426(17) . ?
C19 H19 0.9500 . ?
C13 C14 1.397(13) . ?
C5 C6 1.385(12) . ?
C5 C9 1.410(13) . ?
C5 C4 1.427(12) . ?
C7 C8 1.399(14) . ?
C7 H7 0.9500 . ?
C29 C28 1.378(15) . ?
C29 C30 1.401(13) . ?
C29 H29 0.9500 . ?
N4 C30 1.304(12) . ?
N4 C24 1.379(11) . ?
C3 C4 1.340(14) . ?
C3 H3 0.9500 . ?
C23 C22 1.415(15) . ?
C23 C24 1.447(13) . ?
C18 C17 1.365(13) . ?
C18 C14 1.401(12) . ?
C18 H18 0.9500 . ?
C10 C15 1.455(12) . ?
C10 Ca1 3.199(9) 3_676 ?
C15 C14 1.430(13) . ?
C8 C9 1.372(14) . ?
C8 H8A 0.9500 . ?
C28 C25 1.390(15) . ?
C28 H28 0.9500 . ?
C16 C17 1.378(14) . ?
C16 H16 0.9500 . ?
C9 H9A 0.9500 . ?
C24 C25 1.405(14) . ?
C25 C26 1.428(14) . ?
C30 H30 0.9500 . ?
C17 H17 0.9500 . ?
C27 C26 1.347(18) . ?
C27 C22 1.411(18) . ?
C22 C21 1.425(16) . ?
C20 C21 1.346(18) . ?
C20 H20 0.9500 . ?
C21 H21 0.9500 . ?
I1'' Cl3 2.607(17) 4_675 ?

loop_
_geom_torsion_atom_site_label_1
_geom_torsion_atom_site_label_2
_geom_torsion_atom_site_label_3
_geom_torsion_atom_site_label_4
_geom_torsion
_geom_torsion_site_symmetry_1
_geom_torsion_site_symmetry_2
_geom_torsion_site_symmetry_3
_geom_torsion_site_symmetry_4
_geom_torsion_publ_flag
O2 Ca1 O1 C1 -64.6(8) 3_676 . . . ?
O2 Ca1 O1 C1 178.6(6) . . . . ?
N1 Ca1 O1 C1 1.3(6) . . . . ?
N4 Ca1 O1 C1 60.5(7) . . . . ?
N3 Ca1 O1 C1 101.9(7) . . . . ?
N2 Ca1 O1 C1 -87.1(6) 3_676 . . . ?
C10 Ca1 O1 C1 -63.7(7) 3_676 . . . ?
Ca1 Ca1 O1 C1 -134.8(6) 3_676 . . . ?
O1 Ca1 O2 C10 -86.3(6) . . . . ?
O2 Ca1 O2 C10 130.0(6) 3_676 . . . ?
N1 Ca1 O2 C10 82.0(13) . . . . ?
N4 Ca1 O2 C10 51.9(6) . . . . ?
N3 Ca1 O2 C10 -12.1(6) . . . . ?
N2 Ca1 O2 C10 -167.0(6) 3_676 . . . ?
C10 Ca1 O2 C10 145.5(5) 3_676 . . . ?
Ca1 Ca1 O2 C10 130.0(6) 3_676 . . . ?
O1 Ca1 O2 Ca1 143.7(3) . . . 3_676 ?
O2 Ca1 O2 Ca1 0.0 3_676 . . 3_676 ?
N1 Ca1 O2 Ca1 -47.9(12) . . . 3_676 ?
N4 Ca1 O2 Ca1 -78.0(2) . . . 3_676 ?
N3 Ca1 O2 Ca1 -142.0(3) . . . 3_676 ?
N2 Ca1 O2 Ca1 63.0(2) 3_676 . . 3_676 ?
C10 Ca1 O2 Ca1 15.6(2) 3_676 . . 3_676 ?
O1 Ca1 N1 C7 178.5(9) . . . . ?
O2 Ca1 N1 C7 -38.1(9) 3_676 . . . ?
O2 Ca1 N1 C7 9.0(17) . . . . ?
N4 Ca1 N1 C7 39.3(8) . . . . ?
N3 Ca1 N1 C7 101.8(9) . . . . ?
N2 Ca1 N1 C7 -103.7(9) 3_676 . . . ?
C10 Ca1 N1 C7 -56.1(8) 3_676 . . . ?
Ca1 Ca1 N1 C7 -30.2(10) 3_676 . . . ?
O1 Ca1 N1 C6 0.4(6) . . . . ?
O2 Ca1 N1 C6 143.8(6) 3_676 . . . ?
O2 Ca1 N1 C6 -169.1(10) . . . . ?
N4 Ca1 N1 C6 -138.8(6) . . . . ?
N3 Ca1 N1 C6 -76.2(6) . . . . ?
N2 Ca1 N1 C6 78.2(6) 3_676 . . . ?
C10 Ca1 N1 C6 125.9(6) 3_676 . . . ?
Ca1 Ca1 N1 C6 151.7(5) 3_676 . . . ?
C10 C11 C12 C13 1.4(14) . . . . ?
I2 C11 C12 C13 -179.8(7) . . . . ?
O1 Ca1 N3 C23 -159.7(7) . . . . ?
O2 Ca1 N3 C23 6.7(8) 3_676 . . . ?
O2 Ca1 N3 C23 75.4(6) . . . . ?
N1 Ca1 N3 C23 -92.1(6) . . . . ?
N4 Ca1 N3 C23 -13.4(6) . . . . ?
N2 Ca1 N3 C23 179.5(6) 3_676 . . . ?
C10 Ca1 N3 C23 -15.2(10) 3_676 . . . ?
Ca1 Ca1 N3 C23 49.3(7) 3_676 . . . ?
O1 Ca1 N3 C19 32.9(7) . . . . ?
O2 Ca1 N3 C19 -160.7(6) 3_676 . . . ?
O2 Ca1 N3 C19 -91.9(7) . . . . ?
N1 Ca1 N3 C19 100.5(7) . . . . ?
N4 Ca1 N3 C19 179.2(8) . . . . ?
N2 Ca1 N3 C19 12.1(10) 3_676 . . . ?
C10 Ca1 N3 C19 177.5(7) 3_676 . . . ?
Ca1 Ca1 N3 C19 -118.0(7) 3_676 . . . ?
Ca1 O1 C1 C2 176.0(7) . . . . ?
Ca1 O1 C1 C6 -2.9(11) . . . . ?
C3 C2 C1 O1 178.6(9) . . . . ?
I1'' C2 C1 O1 -6.0(12) . . . . ?
I1' C2 C1 O1 6.5(12) . . . . ?
I1 C2 C1 O1 -15.8(12) . . . . ?
C3 C2 C1 C6 -2.5(13) . . . . ?
I1'' C2 C1 C6 173.0(6) . . . . ?
I1' C2 C1 C6 -174.5(6) . . . . ?
I1 C2 C1 C6 163.2(8) . . . . ?
C23 N3 C19 C20 -2.7(14) . . . . ?
Ca1 N3 C19 C20 164.9(7) . . . . ?
C11 C12 C13 C14 -5.5(14) . . . . ?
C11 C12 C13 Cl2 179.8(7) . . . . ?
C6 N1 C7 C8 0.4(15) . . . . ?
Ca1 N1 C7 C8 -177.7(8) . . . . ?
C7 N1 C6 C5 1.0(13) . . . . ?
Ca1 N1 C6 C5 179.3(7) . . . . ?
C7 N1 C6 C1 179.9(8) . . . . ?
Ca1 N1 C6 C1 -1.8(9) . . . . ?
C9 C5 C6 N1 -2.1(14) . . . . ?
C4 C5 C6 N1 177.3(8) . . . . ?
C9 C5 C6 C1 179.1(8) . . . . ?
C4 C5 C6 C1 -1.5(13) . . . . ?
O1 C1 C6 N1 3.2(12) . . . . ?
C2 C1 C6 N1 -175.8(8) . . . . ?
O1 C1 C6 C5 -178.0(8) . . . . ?
C2 C1 C6 C5 3.1(12) . . . . ?
O1 Ca1 N4 C30 -129.9(6) . . . . ?
O2 Ca1 N4 C30 16.9(6) 3_676 . . . ?
O2 Ca1 N4 C30 98.1(7) . . . . ?
N1 Ca1 N4 C30 -75.7(7) . . . . ?
N3 Ca1 N4 C30 -176.3(7) . . . . ?
N2 Ca1 N4 C30 -5.0(8) 3_676 . . . ?
C10 Ca1 N4 C30 3.0(7) 3_676 . . . ?
Ca1 Ca1 N4 C30 58.2(6) 3_676 . . . ?
O1 Ca1 N4 C24 57.1(7) . . . . ?
O2 Ca1 N4 C24 -156.1(6) 3_676 . . . ?
O2 Ca1 N4 C24 -75.0(6) . . . . ?
N1 Ca1 N4 C24 111.3(6) . . . . ?
N3 Ca1 N4 C24 10.7(6) . . . . ?
N2 Ca1 N4 C24 -178.0(5) 3_676 . . . ?
C10 Ca1 N4 C24 -170.0(6) 3_676 . . . ?
Ca1 Ca1 N4 C24 -114.8(6) 3_676 . . . ?
C1 C2 C3 C4 0.3(15) . . . . ?
I1'' C2 C3 C4 -175.1(7) . . . . ?
I1' C2 C3 C4 171.8(8) . . . . ?
I1 C2 C3 C4 -165.0(9) . . . . ?
C19 N3 C23 C22 -0.9(13) . . . . ?
Ca1 N3 C23 C22 -169.0(7) . . . . ?
C19 N3 C23 C24 -176.8(8) . . . . ?
Ca1 N3 C23 C24 15.2(10) . . . . ?
Ca1 O2 C10 C11 -149.7(7) 3_676 . . . ?
Ca1 O2 C10 C11 88.4(9) . . . . ?
Ca1 O2 C10 C15 30.5(9) 3_676 . . . ?
Ca1 O2 C10 C15 -91.3(8) . . . . ?
Ca1 O2 C10 Ca1 -121.8(6) . . . 3_676 ?
C12 C11 C10 O2 -175.2(8) . . . . ?
I2 C11 C10 O2 6.1(11) . . . . ?
C12 C11 C10 C15 4.6(12) . . . . ?
I2 C11 C10 C15 -174.2(6) . . . . ?
C12 C11 C10 Ca1 134.9(11) . . . 3_676 ?
I2 C11 C10 Ca1 -43.9(15) . . . 3_676 ?
C16 N2 C15 C14 -4.5(12) . . . . ?
Ca1 N2 C15 C14 163.7(6) 3_676 . . . ?
C16 N2 C15 C10 177.1(7) . . . . ?
Ca1 N2 C15 C10 -14.7(8) 3_676 . . . ?
O2 C10 C15 N2 -8.8(11) . . . . ?
C11 C10 C15 N2 171.4(7) . . . . ?
Ca1 C10 C15 N2 11.0(6) 3_676 . . . ?
O2 C10 C15 C14 172.8(8) . . . . ?
C11 C10 C15 C14 -7.0(11) . . . . ?
Ca1 C10 C15 C14 -167.4(7) 3_676 . . . ?
N1 C7 C8 C9 -0.5(17) . . . . ?
C12 C13 C14 C18 -178.1(9) . . . . ?
Cl2 C13 C14 C18 -3.3(13) . . . . ?
C12 C13 C14 C15 3.0(13) . . . . ?
Cl2 C13 C14 C15 177.8(6) . . . . ?
C17 C18 C14 C13 177.3(9) . . . . ?
C17 C18 C14 C15 -3.8(12) . . . . ?
N2 C15 C14 C13 -174.8(8) . . . . ?
C10 C15 C14 C13 3.5(12) . . . . ?
N2 C15 C14 C18 6.2(12) . . . . ?
C10 C15 C14 C18 -175.6(8) . . . . ?
C2 C3 C4 C5 1.6(15) . . . . ?
C2 C3 C4 Cl1 -179.4(7) . . . . ?
C6 C5 C4 C3 -1.0(14) . . . . ?
C9 C5 C4 C3 178.3(9) . . . . ?
C6 C5 C4 Cl1 180.0(7) . . . . ?
C9 C5 C4 Cl1 -0.7(13) . . . . ?
C30 C29 C28 C25 0.4(14) . . . . ?
C15 N2 C16 C17 0.4(13) . . . . ?
Ca1 N2 C16 C17 -165.6(7) 3_676 . . . ?
C7 C8 C9 C5 -0.7(16) . . . . ?
C6 C5 C9 C8 1.9(14) . . . . ?
C4 C5 C9 C8 -177.5(9) . . . . ?
C30 N4 C24 C25 -0.9(12) . . . . ?
Ca1 N4 C24 C25 172.5(6) . . . . ?
C30 N4 C24 C23 178.7(8) . . . . ?
Ca1 N4 C24 C23 -7.9(10) . . . . ?
N3 C23 C24 N4 -4.8(12) . . . . ?
C22 C23 C24 N4 179.0(8) . . . . ?
N3 C23 C24 C25 174.8(8) . . . . ?
C22 C23 C24 C25 -1.4(13) . . . . ?
C29 C28 C25 C24 -2.5(14) . . . . ?
C29 C28 C25 C26 176.7(9) . . . . ?
N4 C24 C25 C28 2.9(13) . . . . ?
C23 C24 C25 C28 -176.7(8) . . . . ?
N4 C24 C25 C26 -176.4(8) . . . . ?
C23 C24 C25 C26 4.0(13) . . . . ?
C24 N4 C30 C29 -1.4(13) . . . . ?
Ca1 N4 C30 C29 -174.5(7) . . . . ?
C28 C29 C30 N4 1.7(15) . . . . ?
C14 C18 C17 C16 0.0(13) . . . . ?
N2 C16 C17 C18 1.9(14) . . . . ?
I1'' Cl3 C27 C26 -25(3) 4_576 . . . ?
I1'' Cl3 C27 C22 157.2(15) 4_576 . . . ?
C26 C27 C22 C23 5.1(15) . . . . ?
Cl3 C27 C22 C23 -176.4(9) . . . . ?
C26 C27 C22 C21 -178.4(10) . . . . ?
Cl3 C27 C22 C21 0.1(13) . . . . ?
N3 C23 C22 C27 -179.1(9) . . . . ?
C24 C23 C22 C27 -3.2(14) . . . . ?
N3 C23 C22 C21 4.2(14) . . . . ?
C24 C23 C22 C21 -179.9(8) . . . . ?
C22 C27 C26 C25 -2.3(16) . . . . ?
Cl3 C27 C26 C25 -179.9(13) . . . . ?
C22 C27 C26 Cl3' 178.8(7) . . . . ?
Cl3 C27 C26 Cl3' 1(2) . . . . ?
C28 C25 C26 C27 178.5(10) . . . . ?
C24 C25 C26 C27 -2.2(14) . . . . ?
C28 C25 C26 Cl3' -2.5(13) . . . . ?
C24 C25 C26 Cl3' 176.8(7) . . . . ?
N3 C19 C20 C21 2.9(16) . . . . ?
C19 C20 C21 C22 0.6(17) . . . . ?
C27 C22 C21 C20 179.5(10) . . . . ?
C23 C22 C21 C20 -3.8(15) . . . . ?
C3 C2 I1'' Cl3 75.1(8) . . . 4_675 ?
C1 C2 I1'' Cl3 -100.5(8) . . . 4_675 ?
I1' C2 I1'' Cl3 179.6(17) . . . 4_675 ?
I1 C2 I1'' Cl3 -16(3) . . . 4_675 ?
